data_4112695
loop_
_publ_author_name
'Adriana V. Szeghalmi'
'Marco Erdmann'
'Volker Engel'
'Michael Schmitt'
'Stephan Amthor'
'Volker Kriegisch'
'Gilbert N\"oll'
'Rainer Stahl'
'Christoph Lambert'
'Dirk Leusser'
'Dietmar Stalke'
'Manfred Zabel'
'J\"urgen Popp'

_publ_contact_author_address
;Prof. Dr. C. Lambert
Am Hubland
97074 W\"urzburg
Germany
;
_publ_contact_author_email lambert@chemie.uni-wuerzburg.de
_publ_contact_author_fax ++49(0)931-8884606
_publ_contact_author_name 'C. Lambert'
_publ_contact_author_phone ++49(0)931-8885318
_publ_section_title
;
 How Delocalized IsN,N,N',N'-Tetraphenylphenylenediamine Radical Cation?
 An Experimental and Theoretical Study on the Electronic and Molecular
 Structure
;
_journal_name_full 'Journal of the American Chemical Society'
_journal_page_first 7834
_journal_page_last 7845
_journal_paper_doi 10.1021/ja0395386
_journal_volume 126
_journal_year 2004
_chemical_compound_source 'University of Regensburg'
_chemical_formula_moiety 'C30 H24 N2, 0.5(C4 H8 O), Cl6 Sb'
_chemical_formula_sum 'C32 H28 Cl6 N2 O0.5 Sb'
_chemical_formula_weight 783.02
_chemical_name_systematic '[N,N,N',N'-Tetraphenylphenylendiamino+][SbCl6-)]-THF'
_space_group_IT_number 15
_symmetry_cell_setting monoclinic
_symmetry_Int_Tables_number 15
_symmetry_space_group_name_Hall '-C 2yc'
_symmetry_space_group_name_H-M 'C 1 2/c 1'
_atom_sites_solution_hydrogens geom
_atom_sites_solution_primary direct
_atom_sites_solution_secondary difmap
_cell_angle_alpha 90
_cell_angle_beta 111.431(10)
_cell_angle_gamma 90
_cell_formula_units_Z 8
_cell_length_a 22.713(2)
_cell_length_b 17.6662(10)
_cell_length_c 18.0240(17)
_cell_measurement_reflns_used 8000
_cell_measurement_temperature 293
_cell_measurement_theta_max 25.70
_cell_measurement_theta_min 1.98
_cell_volume 6732.1(11)
_computing_cell_refinement 'STOE (1998)'
_computing_data_collection 'STOE (1998)'
_computing_data_reduction 'STOE (1998)'
_computing_molecular_graphics 'PLATON (Spek, 1990)'
_computing_publication_material 'PLATON (Spek, 1990)'
_computing_structure_refinement 'SHELXL-97 (Sheldrick, 1997)'
_computing_structure_solution 'SIR-97 (Altomare, 1993)'
_diffrn_ambient_temperature 173(1)
_diffrn_measured_fraction_theta_full 0.995
_diffrn_measured_fraction_theta_max 0.995
_diffrn_measurement_device_type 'STOE-IPDS diffractometer'
_diffrn_measurement_method rotation
_diffrn_radiation_monochromator graphite
_diffrn_radiation_type 'Mo K\a'
_diffrn_radiation_wavelength 0.71073
_diffrn_reflns_av_R_equivalents 0.0685
_diffrn_reflns_av_sigmaI/netI 0.0421
_diffrn_reflns_limit_h_max 27
_diffrn_reflns_limit_h_min -27
_diffrn_reflns_limit_k_max 21
_diffrn_reflns_limit_k_min -21
_diffrn_reflns_limit_l_max 21
_diffrn_reflns_limit_l_min -22
_diffrn_reflns_number 32276
_diffrn_reflns_reduction_process
;
 ?
;
_diffrn_reflns_theta_full 25.75
_diffrn_reflns_theta_max 25.75
_diffrn_reflns_theta_min 1.93
_diffrn_source 'fine-focus sealed tube'
_diffrn_standards_decay_% 0
_diffrn_standards_interval_count 0
_diffrn_standards_interval_time 0
_diffrn_standards_number 0
_exptl_absorpt_coefficient_mu 1.32
_exptl_absorpt_correction_T_max 0.9221
_exptl_absorpt_correction_T_min 0.6041
_exptl_absorpt_correction_type numerical
_exptl_absorpt_process_details 'numerical from crystal shape ( X-RED. STOE, 1996)'
_exptl_crystal_colour black
_exptl_crystal_density_diffrn 1.545
_exptl_crystal_density_method 'Not Measured'
_exptl_crystal_description 'platelike rod'
_exptl_crystal_F_000 3128
_exptl_crystal_size_max 0.63
_exptl_crystal_size_mid 0.13
_exptl_crystal_size_min 0.07
_refine_diff_density_max 0.738
_refine_diff_density_min -0.694
_refine_diff_density_rms 0.089
_refine_ls_abs_structure_details none
_refine_ls_extinction_method none
_refine_ls_goodness_of_fit_ref 0.933
_refine_ls_hydrogen_treatment constr
_refine_ls_matrix_type full
_refine_ls_number_parameters 362
_refine_ls_number_reflns 6418
_refine_ls_number_restraints 0
_refine_ls_restrained_S_all 0.933
_refine_ls_R_factor_all 0.0635
_refine_ls_R_factor_gt 0.0353
_refine_ls_shift/su_max 0.001
_refine_ls_shift/su_mean 0.000
_refine_ls_structure_factor_coef Fsqd
_refine_ls_weighting_details 'calc w=1/[\s^2^(Fo^2^)+(0.0608P)^2^+0.0000P] where P=(Fo^2^+2Fc^2^)/3'
_refine_ls_weighting_scheme calc
_refine_ls_wR_factor_gt 0.0946
_refine_ls_wR_factor_ref 0.1043
_reflns_number_gt 3756
_reflns_number_total 6418
_reflns_threshold_expression >4sigma(i)
_cod_data_source_file ja0395386si20031118_044057.cif
_cod_data_source_block 00159
_cod_depositor_comments
;

2022-02-21
Z value and formula fixed to values more according to usual
chemical conventions.                 miguel
;
_cod_original_formula_sum 'C64 H56 Cl12 N4 O Sb2'
_cod_original_formula_weight 1566.05
_cod_original_formula_moiety '2(C30 H24 N2), C4 H8 O, 2(Cl6 Sb)'
_cod_original_formula_units_Z 4
_cod_database_code 4112695

loop_
_symmetry_equiv_pos_as_xyz
x,y,z
-x,y,1/2-z
-x,-y,-z
x,-y,1/2+z
1/2+x,1/2+y,z
1/2-x,1/2+y,1/2-z
1/2-x,1/2-y,-z
1/2+x,1/2-y,1/2+z

loop_
_atom_site_aniso_label
_atom_site_aniso_U_11
_atom_site_aniso_U_22
_atom_site_aniso_U_33
_atom_site_aniso_U_23
_atom_site_aniso_U_13
_atom_site_aniso_U_12
N1 0.0398(17) 0.0236(12) 0.0397(14) -0.0011(13) 0.0139(12) -0.0003(13)
C1 0.047(2) 0.0246(16) 0.0356(17) -0.0027(14) 0.0125(15) 0.0066(15)
C2 0.044(2) 0.047(2) 0.049(2) 0.0024(18) 0.0189(17) 0.0082(17)
C3 0.043(2) 0.075(3) 0.060(3) -0.012(2) 0.012(2) 0.015(2)
C4 0.079(3) 0.048(3) 0.049(2) 0.000(2) 0.007(2) 0.032(2)
C5 0.087(4) 0.030(2) 0.051(3) 0.0046(17) 0.009(2) 0.009(2)
C6 0.060(2) 0.0299(18) 0.044(2) 0.0022(16) 0.0119(18) -0.0027(17)
C7 0.0433(19) 0.0238(16) 0.0374(18) 0.0014(14) 0.0133(15) -0.0016(15)
C8 0.050(2) 0.0283(17) 0.0404(19) 0.0003(14) 0.0206(16) 0.0006(16)
C9 0.074(3) 0.0272(18) 0.037(2) -0.0051(15) 0.0191(19) -0.0020(18)
C10 0.057(3) 0.042(2) 0.051(2) -0.0085(18) 0.010(2) -0.0123(19)
C11 0.046(2) 0.056(3) 0.083(3) -0.018(2) 0.026(2) -0.009(2)
C12 0.046(2) 0.045(2) 0.064(3) -0.0185(19) 0.024(2) -0.0040(18)
C13 0.0352(16) 0.0248(12) 0.0359(15) -0.0004(16) 0.0157(13) -0.0001(16)
C14 0.0363(19) 0.0280(19) 0.038(2) -0.0029(15) 0.0110(16) -0.0041(15)
C15 0.0336(18) 0.0307(18) 0.0340(19) 0.0006(15) 0.0075(15) -0.0001(15)
N2 0.0363(13) 0.0317(12) 0.0375(13) 0.0010(14) 0.0158(11) -0.0019(15)
C16 0.042(2) 0.0319(19) 0.0397(19) 0.0020(15) 0.0208(16) -0.0010(16)
C17 0.040(2) 0.054(2) 0.071(3) 0.008(2) 0.019(2) -0.0083(19)
C18 0.062(3) 0.064(3) 0.111(4) 0.002(3) 0.039(3) -0.022(3)
C19 0.098(4) 0.039(2) 0.106(4) 0.006(3) 0.067(3) -0.011(3)
C20 0.084(3) 0.046(2) 0.072(3) 0.025(2) 0.043(3) 0.008(2)
C21 0.050(2) 0.045(2) 0.049(2) 0.0125(18) 0.0167(18) 0.0031(18)
C22 0.0343(19) 0.0308(19) 0.046(2) 0.0004(16) 0.0183(16) 0.0002(15)
C23 0.072(3) 0.061(3) 0.046(2) 0.015(2) 0.027(2) 0.025(2)
C24 0.076(3) 0.053(3) 0.080(3) 0.025(2) 0.039(3) 0.034(2)
C25 0.083(3) 0.034(2) 0.086(3) -0.004(2) 0.052(3) 0.006(2)
C26 0.117(4) 0.047(2) 0.055(3) -0.011(2) 0.031(3) 0.010(3)
C27 0.090(3) 0.040(2) 0.042(2) -0.0021(17) 0.013(2) 0.014(2)
C28 0.0315(14) 0.0309(14) 0.0314(14) 0.0011(17) 0.0097(11) -0.0019(17)
C29 0.043(2) 0.0276(17) 0.046(2) 0.0004(15) 0.0197(17) -0.0074(15)
C30 0.046(2) 0.0250(17) 0.047(2) -0.0057(15) 0.0251(17) -0.0025(15)
Sb1 0.0378(1) 0.0296(1) 0.0348(1) 0.0011(1) 0.0130(1) -0.0016(1)
Cl1 0.0672(6) 0.0721(6) 0.0367(4) -0.0013(5) 0.0156(4) -0.0256(6)
Cl2 0.0555(6) 0.0461(6) 0.0889(8) 0.0100(6) 0.0284(6) 0.0151(5)
Cl3 0.0904(8) 0.0506(5) 0.0440(5) -0.0031(5) 0.0183(5) -0.0043(7)
Cl4 0.0551(6) 0.0417(5) 0.0773(7) 0.0021(5) 0.0326(6) 0.0071(5)
Cl5 0.0521(6) 0.0454(5) 0.0593(6) 0.0017(4) 0.0251(5) -0.0120(4)
Cl6 0.0507(6) 0.0409(5) 0.0546(6) -0.0012(4) 0.0170(5) -0.0151(4)

loop_
_atom_site_label
_atom_site_type_symbol
_atom_site_thermal_displace_type
_atom_site_fract_x
_atom_site_fract_y
_atom_site_fract_z
_atom_site_occupancy
_atom_site_U_iso_or_equiv
N1 N Uani 0.25754(13) -0.40668(14) 1.00190(17) 1.000 0.0345(8)
C1 C Uani 0.31106(17) -0.44697(18) 1.0552(2) 1.000 0.0365(10)
C2 C Uani 0.37179(18) -0.4255(2) 1.0647(2) 1.000 0.0461(12)
C3 C Uani 0.4222(2) -0.4668(3) 1.1170(3) 1.000 0.0612(16)
C4 C Uani 0.4116(3) -0.5281(2) 1.1571(3) 1.000 0.0633(16)
C5 C Uani 0.3517(3) -0.5487(2) 1.1469(2) 1.000 0.0606(18)
C6 C Uani 0.3005(2) -0.5089(2) 1.0960(2) 1.000 0.0466(11)
C7 C Uani 0.20668(17) -0.45144(18) 0.9477(2) 1.000 0.0352(10)
C8 C Uani 0.21824(18) -0.49651(18) 0.8918(2) 1.000 0.0384(11)
C9 C Uani 0.1697(2) -0.54110(19) 0.8418(2) 1.000 0.0464(13)
C10 C Uani 0.1114(2) -0.5417(2) 0.8483(2) 1.000 0.0527(14)
C11 C Uani 0.1014(2) -0.4975(2) 0.9057(3) 1.000 0.0610(16)
C12 C Uani 0.14867(18) -0.4515(2) 0.9552(2) 1.000 0.0506(14)
C13 C Uani 0.25384(16) -0.32946(16) 1.0010(2) 1.000 0.0312(8)
C14 C Uani 0.21139(17) -0.29087(18) 0.9343(2) 1.000 0.0348(11)
C15 C Uani 0.20751(16) -0.21414(19) 0.9332(2) 1.000 0.0341(11)
N2 N Uani 0.16314(12) -0.25004(17) 0.57476(15) 1.000 0.0345(7)
C16 C Uani 0.14041(16) -0.32041(19) 0.5938(2) 1.000 0.0362(11)
C17 C Uani 0.07762(19) -0.3389(2) 0.5563(3) 1.000 0.0554(14)
C18 C Uani 0.0560(2) -0.4078(3) 0.5723(3) 1.000 0.0769(19)
C19 C Uani 0.0969(3) -0.4565(3) 0.6258(3) 1.000 0.073(2)
C20 C Uani 0.1590(2) -0.4377(2) 0.6631(3) 1.000 0.0633(16)
C21 C Uani 0.18154(19) -0.3697(2) 0.6475(2) 1.000 0.0484(12)
C22 C Uani 0.14296(16) -0.18105(19) 0.6003(2) 1.000 0.0360(11)
C23 C Uani 0.1083(2) -0.1284(2) 0.5465(2) 1.000 0.0581(16)
C24 C Uani 0.0908(2) -0.0619(2) 0.5723(3) 1.000 0.0667(17)
C25 C Uani 0.1087(2) -0.0475(2) 0.6520(3) 1.000 0.0617(16)
C26 C Uani 0.1435(3) -0.0999(3) 0.7061(3) 1.000 0.0731(18)
C27 C Uani 0.1608(2) -0.1671(2) 0.6806(2) 1.000 0.0605(14)
C28 C Uani 0.20569(14) -0.2500(2) 0.53778(17) 1.000 0.0318(8)
C29 C Uani 0.21757(16) -0.31651(19) 0.5015(2) 1.000 0.0379(11)
C30 C Uani 0.26070(17) -0.31629(18) 0.4661(2) 1.000 0.0371(11)
O1 O Uiso 0.00000 -0.3578(13) 0.75000 1.000 0.374(11)
C31 C Uiso 0.0547(6) -0.3046(7) 0.7672(7) 1.000 0.202(5)
C32 C Uiso 0.0343(6) -0.2271(8) 0.7528(10) 1.000 0.250(7)
Sb1 Sb Uani 0.38951(1) -0.24972(1) 0.84498(1) 1.000 0.0341(1)
Cl1 Cl Uani 0.42249(5) -0.24679(7) 0.98549(5) 1.000 0.0596(3)
Cl2 Cl Uani 0.46464(5) -0.34457(6) 0.85305(8) 1.000 0.0629(4)
Cl3 Cl Uani 0.35365(6) -0.24933(6) 0.70602(6) 1.000 0.0634(4)
Cl4 Cl Uani 0.31456(5) -0.15401(5) 0.83938(7) 1.000 0.0557(3)
Cl5 Cl Uani 0.46462(5) -0.15518(5) 0.84931(6) 1.000 0.0509(3)
Cl6 Cl Uani 0.31487(5) -0.34534(5) 0.84078(6) 1.000 0.0494(3)
H2A H Uiso 0.37890 -0.38430 1.03690 1.000 0.0550
H3A H Uiso 0.46350 -0.45260 1.12480 1.000 0.0740
H4A H Uiso 0.44560 -0.55560 1.19130 1.000 0.0760
H5A H Uiso 0.34500 -0.59020 1.17450 1.000 0.0730
H6A H Uiso 0.25950 -0.52340 1.08920 1.000 0.0560
H8A H Uiso 0.25790 -0.49690 0.88770 1.000 0.0460
H9A H Uiso 0.17670 -0.57100 0.80340 1.000 0.0560
H10A H Uiso 0.07890 -0.57160 0.81440 1.000 0.0630
H11A H Uiso 0.06220 -0.49870 0.91120 1.000 0.0730
H12A H Uiso 0.14130 -0.42110 0.99300 1.000 0.0600
H14 H Uiso 0.18570 -0.31840 0.89050 1.000 0.0420
H15 H Uiso 0.17910 -0.18990 0.88870 1.000 0.0410
H17A H Uiso 0.05000 -0.30540 0.52050 1.000 0.0670
H18A H Uiso 0.01370 -0.42110 0.54670 1.000 0.0920
H19A H Uiso 0.08210 -0.50260 0.63690 1.000 0.0870
H20A H Uiso 0.18630 -0.47120 0.69930 1.000 0.0760
H21A H Uiso 0.22400 -0.35700 0.67280 1.000 0.0580
H23A H Uiso 0.09650 -0.13760 0.49220 1.000 0.0700
H24A H Uiso 0.06680 -0.02660 0.53540 1.000 0.0800
H25A H Uiso 0.09710 -0.00230 0.66950 1.000 0.0740
H26A H Uiso 0.15570 -0.09030 0.76030 1.000 0.0880
H27A H Uiso 0.18440 -0.20280 0.71750 1.000 0.0720
H29 H Uiso 0.19550 -0.36070 0.50210 1.000 0.0450
H30 H Uiso 0.26850 -0.36080 0.44360 1.000 0.0440
H31A H Uiso 0.08270 -0.31030 0.82240 1.000 0.2420
H31B H Uiso 0.07840 -0.31760 0.73390 1.000 0.2420
H32A H Uiso 0.03740 -0.20900 0.70360 1.000 0.3000
H32B H Uiso 0.05990 -0.19500 0.79630 1.000 0.3000

loop_
_atom_type_symbol
_atom_type_description
_atom_type_scat_dispersion_real
_atom_type_scat_dispersion_imag
_atom_type_scat_source
Sb Sb -0.5866 1.5461 'International Tables Vol C Tables 4.2.6.8 and 6.1.1.4'
O O 0.0106 0.0060 'International Tables Vol C Tables 4.2.6.8 and 6.1.1.4'
N N 0.0061 0.0033 'International Tables Vol C Tables 4.2.6.8 and 6.1.1.4'
Cl Cl 0.1484 0.1585 'International Tables Vol C Tables 4.2.6.8 and 6.1.1.4'
H H 0.0000 0.0000 'International Tables Vol C Tables 4.2.6.8 and 6.1.1.4'
C C 0.0033 0.0016 'International Tables Vol C Tables 4.2.6.8 and 6.1.1.4'

loop_
_exptl_crystal_face_index_h
_exptl_crystal_face_index_k
_exptl_crystal_face_index_l
_exptl_crystal_face_perp_dist
-1.00 0.00 1.00 0.0290
1.00 0.00 1.00 0.0590
-1.00 0.00 -1.00 0.0700
1.00 0.00 -1.00 0.0410
0.00 1.00 0.00 0.2860
0.00 -1.00 0.00 0.3530

loop_
_geom_angle_atom_site_label_1
_geom_angle_atom_site_label_2
_geom_angle_atom_site_label_3
_geom_angle
_geom_angle_site_symmetry_1
_geom_angle_site_symmetry_3
_geom_angle_publ_flag
Cl1 Sb1 Cl2 90.61(5) . . yes
Cl1 Sb1 Cl3 177.70(5) . . yes
Cl1 Sb1 Cl4 88.37(4) . . yes
Cl1 Sb1 Cl5 90.39(4) . . yes
Cl1 Sb1 Cl6 89.58(4) . . yes
Cl2 Sb1 Cl3 91.68(5) . . yes
Cl2 Sb1 Cl4 178.97(4) . . yes
Cl2 Sb1 Cl5 90.16(4) . . yes
Cl2 Sb1 Cl6 89.34(4) . . yes
Cl3 Sb1 Cl4 89.35(4) . . yes
Cl3 Sb1 Cl5 89.89(4) . . yes
Cl3 Sb1 Cl6 90.16(4) . . yes
Cl4 Sb1 Cl5 89.76(4) . . yes
Cl4 Sb1 Cl6 90.73(4) . . yes
Cl5 Sb1 Cl6 179.50(4) . . yes
C31 O1 C31 102.2(15) . 2_556 yes
C1 N1 C7 117.0(3) . . yes
C1 N1 C13 122.5(3) . . yes
C7 N1 C13 120.5(3) . . yes
C16 N2 C22 118.3(3) . . yes
C16 N2 C28 120.0(3) . . yes
C22 N2 C28 121.6(3) . . yes
C2 C1 C6 120.6(3) . . no
N1 C1 C2 120.8(3) . . yes
N1 C1 C6 118.6(4) . . yes
C1 C2 C3 118.5(4) . . no
C2 C3 C4 120.7(5) . . no
C3 C4 C5 120.1(5) . . no
C4 C5 C6 120.9(4) . . no
C1 C6 C5 119.1(4) . . no
N1 C7 C8 119.3(4) . . yes
N1 C7 C12 119.5(3) . . yes
C8 C7 C12 121.1(3) . . no
C7 C8 C9 118.9(4) . . no
C8 C9 C10 120.8(3) . . no
C9 C10 C11 119.2(4) . . no
C10 C11 C12 121.0(4) . . no
C7 C12 C11 119.0(4) . . no
C14 C13 C15 118.1(3) . 7_547 no
N1 C13 C14 120.8(3) . . yes
N1 C13 C15 121.1(3) . 7_547 yes
C13 C14 C15 121.0(3) . . no
C13 C15 C14 120.9(3) 7_547 . no
C1 C2 H2A 120.70 . . no
C3 C2 H2A 120.81 . . no
C4 C3 H3A 119.64 . . no
C2 C3 H3A 119.64 . . no
C5 C4 H4A 119.96 . . no
C3 C4 H4A 119.92 . . no
C6 C5 H5A 119.62 . . no
C4 C5 H5A 119.49 . . no
C1 C6 H6A 120.42 . . no
C5 C6 H6A 120.45 . . no
C7 C8 H8A 120.62 . . no
C9 C8 H8A 120.48 . . no
C8 C9 H9A 119.68 . . no
C10 C9 H9A 119.50 . . no
C11 C10 H10A 120.31 . . no
C9 C10 H10A 120.45 . . no
C10 C11 H11A 119.51 . . no
C12 C11 H11A 119.48 . . no
C11 C12 H12A 120.50 . . no
C7 C12 H12A 120.54 . . no
C15 C14 H14 119.52 . . no
C13 C14 H14 119.49 . . no
C14 C15 H15 119.54 . . no
C13 C15 H15 119.59 7_547 . no
N2 C16 C21 120.2(3) . . yes
N2 C16 C17 119.2(3) . . yes
C17 C16 C21 120.6(3) . . no
C16 C17 C18 119.4(4) . . no
C17 C18 C19 119.9(5) . . no
C18 C19 C20 120.5(5) . . no
C19 C20 C21 120.5(4) . . no
C16 C21 C20 119.2(4) . . no
N2 C22 C27 118.9(3) . . yes
C23 C22 C27 119.8(3) . . no
N2 C22 C23 121.3(3) . . yes
C22 C23 C24 120.3(4) . . no
C23 C24 C25 120.2(4) . . no
C24 C25 C26 119.7(4) . . no
C25 C26 C27 120.4(4) . . no
C22 C27 C26 119.6(4) . . no
N2 C28 C30 121.2(3) . 7_546 yes
C29 C28 C30 117.8(3) . 7_546 no
N2 C28 C29 121.0(3) . . yes
C28 C29 C30 120.6(3) . . no
C28 C30 C29 121.6(3) 7_546 . no
C16 C17 H17A 120.35 . . no
C18 C17 H17A 120.30 . . no
C19 C18 H18A 120.10 . . no
C17 C18 H18A 119.99 . . no
C18 C19 H19A 119.71 . . no
C20 C19 H19A 119.82 . . no
C19 C20 H20A 119.70 . . no
C21 C20 H20A 119.80 . . no
C20 C21 H21A 120.46 . . no
C16 C21 H21A 120.38 . . no
C24 C23 H23A 119.85 . . no
C22 C23 H23A 119.85 . . no
C23 C24 H24A 119.87 . . no
C25 C24 H24A 119.93 . . no
C26 C25 H25A 120.02 . . no
C24 C25 H25A 120.23 . . no
C27 C26 H26A 119.70 . . no
C25 C26 H26A 119.95 . . no
C26 C27 H27A 120.27 . . no
C22 C27 H27A 120.12 . . no
C30 C29 H29 119.68 . . no
C28 C29 H29 119.74 . . no
C29 C30 H30 119.33 . . no
C28 C30 H30 119.08 7_546 . no
O1 C31 C32 111.8(13) . . yes
C31 C32 C32 105.4(12) . 2_556 no
O1 C31 H31A 109.30 . . no
O1 C31 H31B 109.25 . . no
C32 C31 H31A 109.33 . . no
C32 C31 H31B 109.21 . . no
H31A C31 H31B 107.83 . . no
C31 C32 H32A 110.66 . . no
C31 C32 H32B 110.62 . . no
H32A C32 H32B 108.91 . . no
C32 C32 H32A 110.71 2_556 . no
C32 C32 H32B 110.48 2_556 . no

loop_
_geom_bond_atom_site_label_1
_geom_bond_atom_site_label_2
_geom_bond_distance
_geom_bond_site_symmetry_2
_geom_bond_publ_flag
Sb1 Cl4 2.3752(11) . yes
Sb1 Cl5 2.3681(11) . yes
Sb1 Cl6 2.3749(11) . yes
Sb1 Cl3 2.3336(10) . yes
Sb1 Cl1 2.3647(9) . yes
Sb1 Cl2 2.3578(12) . yes
O1 C31 1.50(2) . yes
N1 C13 1.367(4) . yes
N1 C7 1.445(5) . yes
N1 C1 1.433(5) . yes
N2 C28 1.360(4) . yes
N2 C22 1.436(5) . yes
N2 C16 1.435(5) . yes
C1 C2 1.380(6) . no
C1 C6 1.387(5) . no
C2 C3 1.394(6) . no
C3 C4 1.371(7) . no
C4 C5 1.354(10) . no
C5 C6 1.382(6) . no
C7 C8 1.383(5) . no
C7 C12 1.373(6) . no
C8 C9 1.386(5) . no
C9 C10 1.371(7) . no
C10 C11 1.380(6) . no
C11 C12 1.382(6) . no
C13 C15 1.418(5) 7_547 no
C13 C14 1.412(5) . no
C14 C15 1.358(5) . no
C2 H2A 0.9306 . no
C3 H3A 0.9307 . no
C4 H4A 0.9298 . no
C5 H5A 0.9292 . no
C6 H6A 0.9297 . no
C8 H8A 0.9304 . no
C9 H9A 0.9294 . no
C10 H10A 0.9315 . no
C11 H11A 0.9314 . no
C12 H12A 0.9295 . no
C14 H14 0.9293 . no
C15 H15 0.9300 . no
C16 C21 1.381(5) . no
C16 C17 1.376(6) . no
C17 C18 1.382(6) . no
C18 C19 1.371(8) . no
C19 C20 1.363(8) . no
C20 C21 1.375(5) . no
C22 C27 1.375(5) . no
C22 C23 1.367(5) . no
C23 C24 1.375(5) . no
C24 C25 1.366(7) . no
C25 C26 1.367(7) . no
C26 C27 1.381(7) . no
C28 C29 1.418(5) . no
C28 C30 1.414(5) 7_546 no
C29 C30 1.350(5) . no
C17 H17A 0.9297 . no
C18 H18A 0.9312 . no
C19 H19A 0.9303 . no
C20 H20A 0.9299 . no
C21 H21A 0.9311 . no
C23 H23A 0.9297 . no
C24 H24A 0.9292 . no
C25 H25A 0.9313 . no
C26 H26A 0.9285 . no
C27 H27A 0.9311 . no
C29 H29 0.9299 . no
C30 H30 0.9309 . no
C31 C32 1.438(19) . no
C32 C32 1.52(2) 2_556 no
C31 H31A 0.9706 . no
C31 H31B 0.9689 . no
C32 H32B 0.9702 . no
C32 H32A 0.9691 . no

loop_
_geom_contact_atom_site_label_1
_geom_contact_atom_site_label_2
_geom_contact_distance
_geom_contact_site_symmetry_2
_geom_contact_publ_flag
Cl1 C17 3.612(5) 8_545 no
Cl3 C28 3.611(3) . no
Cl3 C30 3.439(4) 7_546 no
Cl4 C27 3.624(4) . no
Cl4 C15 3.592(4) . no
Cl6 C14 3.491(4) . no
Cl6 C13 3.642(4) . no
Cl1 H17A 2.8810 8_545 no
Cl1 H2A 2.9001 . no
Cl2 H23A 3.1417 8_545 no
Cl2 H25A 3.0789 6_546 no
Cl2 H4A 3.0161 3_647 no
Cl3 H5A 2.8838 4_544 no
Cl4 H12A 3.1113 7_547 no
Cl4 H9A 3.0308 6_556 no
Cl4 H27A 3.0924 . no
Cl5 H10A 3.1197 6_556 no
Cl5 H19A 2.9405 6_556 no
Cl5 H17A 3.0649 8_545 no
Cl6 H21A 2.9837 . no
C2 C15 3.063(5) 7_547 no
C6 C8 3.473(5) . no
C8 C30 3.566(5) 4_545 no
C8 C6 3.473(5) . no
C9 C30 3.501(5) 4_545 no
C12 C14 3.258(5) . no
C13 Cl6 3.642(4) . no
C14 C12 3.258(5) . no
C14 Cl6 3.491(4) . no
C15 Cl4 3.592(4) . no
C15 C2 3.063(5) 7_547 no
C17 Cl1 3.612(5) 8_444 no
C21 C29 3.170(5) . no
C23 C30 3.218(6) 7_546 no
C27 Cl4 3.624(4) . no
C28 Cl3 3.611(3) . no
C29 C21 3.170(5) . no
C30 Cl3 3.439(4) 7_546 no
C30 C9 3.501(5) 4_544 no
C30 C8 3.566(5) 4_544 no
C30 C23 3.218(6) 7_546 no
C1 H8A 2.9473 . no
C1 H15 2.5988 7_547 no
C2 H15 2.6281 7_547 no
C3 H24A 3.0373 6_546 no
C5 H26A 3.0102 7_547 no
C6 H26A 2.9810 7_547 no
C7 H6A 2.7063 . no
C7 H14 2.5407 . no
C8 H30 2.7839 4_545 no
C9 H20A 2.9952 . no
C9 H30 2.8978 4_545 no
C12 H14 2.8832 . no
C12 H6A 3.0562 . no
C13 H12A 2.9843 . no
C13 H2A 2.8430 . no
C14 H31A 2.9019 . no
C15 H2A 2.8177 7_547 no
C16 H29 2.5130 . no
C16 H27A 2.9425 . no
C21 H6A 3.0275 4_544 no
C21 H29 2.7570 . no
C22 H30 2.5258 7_546 no
C22 H17A 3.0222 . no
C23 H30 2.7447 7_546 no
C26 H32A 3.0732 . no
C27 H32A 3.0699 . no
C28 H21A 2.9881 . no
C28 H23A 3.0462 . no
C31 H14 3.0032 . no
H2A C13 2.8430 . no
H2A C15 2.8177 7_547 no
H2A Cl1 2.9001 . no
H2A H15 2.5579 7_547 no
H4A Cl2 3.0161 3_647 no
H5A Cl3 2.8838 4_545 no
H6A C7 2.7063 . no
H6A C21 3.0275 4_545 no
H6A C12 3.0562 . no
H8A C1 2.9473 . no
H9A Cl4 3.0308 6_546 no
H10A Cl5 3.1197 6_546 no
H11A H18A 2.5265 2_556 no
H12A Cl4 3.1113 7_547 no
H12A C13 2.9843 . no
H14 H31A 2.2140 . no
H14 C7 2.5407 . no
H14 C31 3.0032 . no
H14 C12 2.8832 . no
H15 H2A 2.5579 7_547 no
H15 C2 2.6281 7_547 no
H15 C1 2.5988 7_547 no
H17A Cl5 3.0649 8_444 no
H17A Cl1 2.8810 8_444 no
H17A C22 3.0222 . no
H18A H11A 2.5265 2_556 no
H19A Cl5 2.9405 6_546 no
H20A C9 2.9952 . no
H21A C28 2.9881 . no
H21A Cl6 2.9837 . no
H23A C28 3.0462 . no
H23A Cl2 3.1417 8_444 no
H24A C3 3.0373 6_556 no
H25A Cl2 3.0789 6_556 no
H26A C5 3.0102 7_547 no
H26A C6 2.9810 7_547 no
H27A C16 2.9425 . no
H27A Cl4 3.0924 . no
H29 C16 2.5130 . no
H29 C21 2.7570 . no
H30 C9 2.8978 4_544 no
H30 C8 2.7839 4_544 no
H30 C23 2.7447 7_546 no
H30 C22 2.5258 7_546 no
H31A H14 2.2140 . no
H31A C14 2.9019 . no
H32A C27 3.0699 . no
H32A C26 3.0732 . no

loop_
_geom_torsion_atom_site_label_1
_geom_torsion_atom_site_label_2
_geom_torsion_atom_site_label_3
_geom_torsion_atom_site_label_4
_geom_torsion
_geom_torsion_site_symmetry_1
_geom_torsion_site_symmetry_3
_geom_torsion_site_symmetry_4
_geom_torsion_publ_flag
C31 O1 C31 C32 -6.1(12) 2_556 . . no
C13 N1 C1 C2 -47.1(5) . . . no
C7 N1 C1 C2 132.6(3) . . . no
C1 N1 C13 C15 -19.2(5) . . 7_547 no
C13 N1 C1 C6 134.0(4) . . . no
C1 N1 C7 C12 114.3(4) . . . no
C13 N1 C7 C12 -66.0(4) . . . no
C1 N1 C13 C14 160.7(4) . . . no
C7 N1 C13 C14 -19.0(5) . . . no
C7 N1 C1 C6 -46.3(4) . . . no
C1 N1 C7 C8 -62.4(4) . . . no
C13 N1 C7 C8 117.3(4) . . . no
C7 N1 C13 C15 161.1(3) . . 7_547 no
C16 N2 C22 C27 64.5(5) . . . no
C16 N2 C22 C23 -117.6(4) . . . no
C16 N2 C28 C30 -165.9(3) . . 7_546 no
C16 N2 C28 C29 14.4(4) . . . no
C22 N2 C28 C29 -169.7(3) . . . no
C28 N2 C22 C23 66.4(5) . . . no
C22 N2 C16 C17 69.7(4) . . . no
C28 N2 C16 C21 64.0(4) . . . no
C22 N2 C16 C21 -112.0(4) . . . no
C22 N2 C28 C30 10.0(5) . . 7_546 no
C28 N2 C16 C17 -114.2(4) . . . no
C28 N2 C22 C27 -111.5(4) . . . no
C2 C1 C6 C5 0.4(5) . . . no
N1 C1 C6 C5 179.3(3) . . . no
C6 C1 C2 C3 -0.9(5) . . . no
N1 C1 C2 C3 -179.7(4) . . . no
C1 C2 C3 C4 1.0(7) . . . no
C2 C3 C4 C5 -0.8(7) . . . no
C3 C4 C5 C6 0.3(7) . . . no
C4 C5 C6 C1 -0.2(6) . . . no
N1 C7 C8 C9 177.9(3) . . . no
C8 C7 C12 C11 -0.1(5) . . . no
N1 C7 C12 C11 -176.7(3) . . . no
C12 C7 C8 C9 1.3(5) . . . no
C7 C8 C9 C10 -1.1(5) . . . no
C8 C9 C10 C11 -0.3(5) . . . no
C9 C10 C11 C12 1.6(6) . . . no
C10 C11 C12 C7 -1.4(6) . . . no
N1 C13 C15 C14 -179.9(4) . 7_547 7_547 no
C14 C13 C15 C14 0.2(6) . 7_547 7_547 no
N1 C13 C14 C15 179.9(5) . . . no
C15 C13 C14 C15 -0.2(6) 7_547 . . no
C13 C14 C15 C13 0.2(6) . . 7_547 no
N2 C16 C17 C18 177.7(4) . . . no
C21 C16 C17 C18 -0.6(6) . . . no
C17 C16 C21 C20 0.0(6) . . . no
N2 C16 C21 C20 -178.2(4) . . . no
C16 C17 C18 C19 0.8(7) . . . no
C17 C18 C19 C20 -0.4(8) . . . no
C18 C19 C20 C21 -0.1(8) . . . no
C19 C20 C21 C16 0.3(7) . . . no
N2 C22 C23 C24 -178.4(4) . . . no
C27 C22 C23 C24 -0.5(7) . . . no
N2 C22 C27 C26 177.9(4) . . . no
C23 C22 C27 C26 0.0(7) . . . no
C22 C23 C24 C25 0.9(7) . . . no
C23 C24 C25 C26 -0.8(8) . . . no
C24 C25 C26 C27 0.2(8) . . . no
C25 C26 C27 C22 0.2(9) . . . no
N2 C28 C29 C30 -178.9(3) . . . no
N2 C28 C30 C29 178.8(3) . 7_546 7_546 no
C29 C28 C30 C29 -1.4(5) . 7_546 7_546 no
C30 C28 C29 C30 1.4(5) 7_546 . . no
C28 C29 C30 C28 -1.5(5) . . 7_546 no
O1 C31 C32 C32 15.2(15) . . 2_556 no
C31 C32 C32 C31 -18.1(16) . 2_556 2_556 no
